data_8101969
loop_
_publ_author_name
'Chowdhury, M. A.'
'Br\"udgam, I.'
'Hartl, H.'
'Rei\&sig, H.-U.'

_publ_section_title
;
Crystal structure of (3R,6S,4'S)-2-benzyl-3-(2',2'-dimethyl-[1',3']
dioxolan-4'-yl)-4-methoxy-6-phenyl-3,6-dihydro-2H-1,2-oxazine, C~23~H~27~NO~4~
;
_journal_issue 2
_journal_name_full 'Zeitschrift f\"ur Kristallographie - New Crystal Structures'
_journal_page_first 213
_journal_page_last 214
_journal_volume 221
_journal_year 2006
_chemical_formula_sum 'C23 H27 N O4'
_chemical_formula_weight 381.46
_chemical_name_systematic
; 
(3R,6S,4'S)-2-benzyl-3-(2',2'-dimethyl[1',3']dioxolan-4'-yl)-4-methoxy-
6-phenyl-3,6-dihydro-2H-1,2-oxazine
;
_space_group_IT_number 4
_symmetry_cell_setting monoclinic
_symmetry_space_group_name_Hall 'P 2yb'
_symmetry_space_group_name_H-M 'P 1 21 1'
_atom_sites_solution_hydrogens geom
_atom_sites_solution_primary direct
_atom_sites_solution_secondary difmap
_audit_creation_method SHELXL-97
_cell_angle_alpha 90.00
_cell_angle_beta 96.087(6)
_cell_angle_gamma 90.00
_cell_formula_units_Z 2
_cell_length_a 10.053(3)
_cell_length_b 9.859(3)
_cell_length_c 10.202(3)
_cell_measurement_reflns_used 1024
_cell_measurement_temperature 173
_cell_measurement_theta_max 30.31
_cell_measurement_theta_min 2.88
_cell_volume 1005.4(5)
_computing_cell_refinement 'BRUKER SMART'
_computing_data_collection 'BRUKER SMART'
_computing_data_reduction 'BRUKER SAINT'
_computing_publication_material 'SHELXL-97 (Sheldrick, 1997)'
_computing_structure_refinement 'SHELXL-97 (Sheldrick, 1997)'
_computing_structure_solution 'SHELXS-97 (Sheldrick, 1990)'
_diffrn_ambient_temperature 173(2)
_diffrn_measured_fraction_theta_full 0.989
_diffrn_measured_fraction_theta_max 0.989
_diffrn_measurement_device_type 'Bruker SMART CCD'
_diffrn_measurement_method 'phi/omega, \D\w = 0.3\%'
_diffrn_radiation_monochromator graphite
_diffrn_radiation_source 'fine-focus sealed tube'
_diffrn_radiation_type MoK\a
_diffrn_radiation_wavelength 0.71073
_diffrn_reflns_av_R_equivalents 0.0665
_diffrn_reflns_av_sigmaI/netI 0.0529
_diffrn_reflns_limit_h_max 14
_diffrn_reflns_limit_h_min -14
_diffrn_reflns_limit_k_max 14
_diffrn_reflns_limit_k_min -14
_diffrn_reflns_limit_l_max 14
_diffrn_reflns_limit_l_min -13
_diffrn_reflns_number 12242
_diffrn_reflns_theta_full 30.57
_diffrn_reflns_theta_max 30.57
_diffrn_reflns_theta_min 2.01
_diffrn_standards_interval_time '5 sec/frame'
_exptl_absorpt_coefficient_mu 0.086
_exptl_absorpt_correction_type none
_exptl_crystal_colour colorless
_exptl_crystal_density_diffrn 1.260
_exptl_crystal_density_method 'not measured'
_exptl_crystal_description prism
_exptl_crystal_F_000 408
_exptl_crystal_size_max .61
_exptl_crystal_size_mid .41
_exptl_crystal_size_min .32
_refine_diff_density_max 0.503
_refine_diff_density_min -0.234
_refine_diff_density_rms 0.072
_refine_ls_abs_structure_details 'Flack H D (1983), Acta Cryst. A39, 876-881'
_refine_ls_abs_structure_Flack 0.4(8)
_refine_ls_extinction_method none
_refine_ls_goodness_of_fit_ref 0.994
_refine_ls_hydrogen_treatment mixed
_refine_ls_matrix_type full
_refine_ls_number_parameters 256
_refine_ls_number_reflns 6002
_refine_ls_number_restraints 1
_refine_ls_restrained_S_all 0.994
_refine_ls_R_factor_all 0.0631
_refine_ls_R_factor_gt 0.0541
_refine_ls_shift/su_max 0.000
_refine_ls_shift/su_mean 0.000
_refine_ls_structure_factor_coef Fsqd
_refine_ls_weighting_details 'calc w=1/[\s^2^(Fo^2^)+(0.0914P)^2^+0.0000P] where P=(Fo^2^+2Fc^2^)/3'
_refine_ls_weighting_scheme calc
_refine_ls_wR_factor_gt 0.1331
_refine_ls_wR_factor_ref 0.1383
_reflns_number_gt 5044
_reflns_number_total 6002
_reflns_threshold_expression >2sigma(I)
_cod_data_source_file 1267-1774.cff
_cod_data_source_block orgmorm
_cod_original_cell_volume 1005.5(5)
_cod_original_sg_symbol_H-M P12(1)1
_cod_database_code 8101969

loop_
_symmetry_equiv_pos_as_xyz
'x, y, z'
'-x, y+1/2, -z'

loop_
_atom_site_label
_atom_site_type_symbol
_atom_site_fract_x
_atom_site_fract_y
_atom_site_fract_z
_atom_site_U_iso_or_equiv
_atom_site_adp_type
_atom_site_occupancy
_atom_site_symmetry_multiplicity
_atom_site_Wyckoff_symbol
_atom_site_calc_flag
_atom_site_refinement_flags
_atom_site_disorder_assembly
_atom_site_disorder_group
O1 O 0.70556(11) 0.84172(12) 0.90991(11) 0.0206(2) Uani 1 2 a d . . .
O2 O 0.42904(12) 0.79192(13) 1.15470(12) 0.0254(3) Uani 1 2 a d . . .
O3 O 0.27957(12) 0.81012(11) 0.76753(12) 0.0251(3) Uani 1 2 a d . . .
O4 O 0.26648(14) 1.03826(12) 0.75207(14) 0.0315(3) Uani 1 2 a d . . .
N1 N 0.56948(13) 0.85278(14) 0.84425(13) 0.0187(3) Uani 1 2 a d . . .
C1 C 0.7459(2) 0.7626(2) 0.56406(19) 0.0329(4) Uani 1 2 a d . . .
H1 H 0.7595 0.6692 0.5842 0.040 Uiso 1 2 a calc R . .
C2 C 0.8177(2) 0.8232(3) 0.4710(2) 0.0409(5) Uani 1 2 a d . . .
C3 C 0.7991(2) 0.9591(3) 0.4411(2) 0.0433(5) Uani 1 2 a d . . .
H3 H 0.8490 1.0013 0.3784 0.052 Uiso 1 2 a calc R . .
C4 C 0.7072(3) 1.0330(2) 0.5030(2) 0.0477(6) Uani 1 2 a d . . .
H4 H 0.6935 1.1262 0.4821 0.057 Uiso 1 2 a calc R . .
C5 C 0.6343(2) 0.9721(2) 0.5961(2) 0.0396(5) Uani 1 2 a d . . .
H5 H 0.5708 1.0237 0.6376 0.048 Uiso 1 2 a calc R . .
C6 C 0.65437(18) 0.83596(18) 0.62831(16) 0.0246(3) Uani 1 2 a d . . .
C7 C 0.57453(18) 0.76885(17) 0.72646(17) 0.0240(3) Uani 1 2 a d . . .
H7A H 0.4824 0.7522 0.6851 0.029 Uiso 1 2 a calc R . .
H7B H 0.6153 0.6801 0.7522 0.029 Uiso 1 2 a calc R . .
C8 C 0.72003(15) 0.94750(15) 1.00773(15) 0.0193(3) Uani 1 2 a d . . .
H8 H 0.6989 1.0375 0.9653 0.023 Uiso 1 2 a calc R . .
C9 C 0.62378(15) 0.91825(16) 1.10788(16) 0.0207(3) Uani 1 2 a d . . .
H9 H 0.6390 0.9541 1.1946 0.025 Uiso 1 2 a calc R . .
C10 C 0.51737(15) 0.84152(16) 1.07278(15) 0.0186(3) Uani 1 2 a d . . .
C11 C 0.47532(15) 0.79811(16) 0.93261(16) 0.0194(3) Uani 1 2 a d . . .
H11 H 0.4726 0.6969 0.9267 0.023 Uiso 1 2 a calc R . .
C12 C 0.33441(16) 0.85730(16) 0.89424(16) 0.0200(3) Uani 1 2 a d . . .
H12 H 0.2743 0.8291 0.9614 0.024 Uiso 1 2 a calc R . .
C13 C 0.33088(18) 1.01407(16) 0.88105(18) 0.0242(3) Uani 1 2 a d . . .
H13A H 0.2796 1.0551 0.9486 0.029 Uiso 1 2 a calc R . .
H13B H 0.4226 1.0521 0.8907 0.029 Uiso 1 2 a calc R . .
C14 C 0.19543(17) 0.91716(17) 0.71144(17) 0.0244(3) Uani 1 2 a d . . .
C15 C 0.1872(2) 0.9067(2) 0.5631(2) 0.0362(4) Uani 1 2 a d . . .
H15A H 0.2769 0.9159 0.5349 0.054 Uiso 1 2 a calc R . .
H15B H 0.1295 0.9790 0.5232 0.054 Uiso 1 2 a calc R . .
H15C H 0.1497 0.8183 0.5349 0.054 Uiso 1 2 a calc R . .
C16 C 0.05910(18) 0.9137(2) 0.7627(2) 0.0365(4) Uani 1 2 a d . . .
H16A H 0.0048 0.9896 0.7251 0.055 Uiso 1 2 a calc R . .
H16C H 0.0701 0.9212 0.8590 0.055 Uiso 1 2 a calc R . .
H16B H 0.0143 0.8280 0.7370 0.055 Uiso 1 2 a calc R . .
C17 C 0.46421(19) 0.8155(2) 1.29241(17) 0.0316(4) Uani 1 2 a d . . .
H17A H 0.4704 0.9133 1.3089 0.047 Uiso 1 2 a calc R . .
H17B H 0.5507 0.7729 1.3202 0.047 Uiso 1 2 a calc R . .
H17C H 0.3956 0.7764 1.3425 0.047 Uiso 1 2 a calc R . .
C18 C 0.86308(15) 0.94565(16) 1.06966(15) 0.0197(3) Uani 1 2 a d . . .
C19 C 0.91959(17) 0.82886(17) 1.12912(18) 0.0254(3) Uani 1 2 a d . . .
H19 H 0.8684 0.7478 1.1292 0.030 Uiso 1 2 a calc R . .
C20 C 1.05057(19) 0.83074(19) 1.18829(19) 0.0307(4) Uani 1 2 a d . . .
H20 H 1.0892 0.7506 1.2275 0.037 Uiso 1 2 a calc R . .
C21 C 1.12538(17) 0.9495(2) 1.19041(19) 0.0301(4) Uani 1 2 a d . . .
H21 H 1.2149 0.9504 1.2310 0.036 Uiso 1 2 a calc R . .
H2 H 0.8800 0.7717 0.4281 0.036 Uiso 1 2 a d R . .
C22 C 1.06945(18) 1.0663(2) 1.1335(2) 0.0304(4) Uani 1 2 a d . . .
H22 H 1.1199 1.1479 1.1362 0.037 Uiso 1 2 a calc R . .
C23 C 0.93874(17) 1.06393(17) 1.07203(18) 0.0251(3) Uani 1 2 a d . . .
H23 H 0.9010 1.1438 1.0314 0.030 Uiso 1 2 a calc R . .

loop_
_atom_site_aniso_label
_atom_site_aniso_U_11
_atom_site_aniso_U_22
_atom_site_aniso_U_33
_atom_site_aniso_U_23
_atom_site_aniso_U_13
_atom_site_aniso_U_12
O1 0.0172(5) 0.0234(5) 0.0207(5) -0.0043(4) 0.0003(4) 0.0017(4)
O2 0.0206(5) 0.0344(6) 0.0218(6) 0.0038(5) 0.0049(4) -0.0027(5)
O3 0.0247(6) 0.0223(6) 0.0264(6) -0.0027(5) -0.0061(5) 0.0012(5)
O4 0.0379(8) 0.0222(6) 0.0322(7) 0.0040(5) -0.0059(6) -0.0011(5)
N1 0.0164(6) 0.0216(6) 0.0178(6) -0.0018(5) 0.0002(5) -0.0002(5)
C1 0.0311(9) 0.0441(10) 0.0237(9) -0.0035(8) 0.0036(7) 0.0053(8)
C2 0.0301(9) 0.0667(15) 0.0267(9) -0.0046(10) 0.0061(7) 0.0027(10)
C3 0.0431(12) 0.0646(15) 0.0227(9) -0.0011(9) 0.0054(8) -0.0196(11)
C4 0.0704(17) 0.0390(11) 0.0354(11) 0.0025(9) 0.0144(11) -0.0116(11)
C5 0.0521(13) 0.0337(10) 0.0356(11) -0.0001(8) 0.0160(10) 0.0013(9)
C6 0.0257(8) 0.0306(8) 0.0171(7) -0.0051(6) -0.0001(6) -0.0012(7)
C7 0.0263(8) 0.0242(7) 0.0218(8) -0.0066(6) 0.0032(6) -0.0009(6)
C8 0.0190(7) 0.0185(7) 0.0204(7) -0.0012(5) 0.0024(5) -0.0003(6)
C9 0.0187(7) 0.0237(7) 0.0199(7) -0.0015(6) 0.0031(6) 0.0014(6)
C10 0.0168(6) 0.0193(6) 0.0201(7) 0.0031(5) 0.0033(5) 0.0032(5)
C11 0.0186(7) 0.0190(6) 0.0206(7) 0.0008(5) 0.0017(5) -0.0004(6)
C12 0.0163(7) 0.0209(7) 0.0225(7) 0.0009(6) 0.0002(5) -0.0005(6)
C13 0.0236(8) 0.0199(7) 0.0286(8) -0.0041(6) 0.0005(6) 0.0032(6)
C14 0.0240(8) 0.0250(8) 0.0234(8) 0.0013(6) -0.0010(6) 0.0025(7)
C15 0.0380(11) 0.0469(12) 0.0229(9) 0.0020(8) -0.0011(8) 0.0032(9)
C16 0.0225(9) 0.0536(12) 0.0329(10) 0.0003(9) 0.0008(7) 0.0046(9)
C17 0.0296(9) 0.0449(11) 0.0209(8) 0.0059(7) 0.0059(7) 0.0010(8)
C18 0.0172(7) 0.0228(7) 0.0195(7) -0.0028(6) 0.0038(5) -0.0009(6)
C19 0.0231(8) 0.0237(8) 0.0289(8) -0.0003(6) 0.0005(6) -0.0015(6)
C20 0.0278(9) 0.0318(9) 0.0314(9) -0.0010(7) -0.0020(7) 0.0050(7)
C21 0.0182(8) 0.0397(10) 0.0316(9) -0.0088(8) -0.0007(6) 0.0003(7)
C22 0.0214(8) 0.0308(8) 0.0395(10) -0.0069(8) 0.0057(7) -0.0072(7)
C23 0.0223(8) 0.0228(7) 0.0302(8) -0.0006(6) 0.0037(6) -0.0023(6)

loop_
_atom_type_symbol
_atom_type_description
_atom_type_scat_dispersion_real
_atom_type_scat_dispersion_imag
_atom_type_scat_source
C C 0.0033 0.0016 'International Tables Vol C Tables 4.2.6.8 and 6.1.1.4'
H H 0.0000 0.0000 'International Tables Vol C Tables 4.2.6.8 and 6.1.1.4'
N N 0.0061 0.0033 'International Tables Vol C Tables 4.2.6.8 and 6.1.1.4'
O O 0.0106 0.0060 'International Tables Vol C Tables 4.2.6.8 and 6.1.1.4'

loop_
_geom_angle_atom_site_label_1
_geom_angle_atom_site_label_2
_geom_angle_atom_site_label_3
_geom_angle
_geom_angle_site_symmetry_1
_geom_angle_site_symmetry_3
_geom_angle_publ_flag
C8 O1 N1 106.52(11) . . ?
C10 O2 C17 115.56(13) . . ?
C12 O3 C14 106.04(12) . . ?
C13 O4 C14 106.99(13) . . ?
O1 N1 C7 102.81(11) . . ?
O1 N1 C11 108.80(11) . . ?
C7 N1 C11 112.03(13) . . ?
C2 C1 C6 121.2(2) . . ?
C3 C2 C1 120.0(2) . . ?
C4 C3 C2 119.5(2) . . ?
C3 C4 C5 120.6(2) . . ?
C6 C5 C4 120.1(2) . . ?
C1 C6 C5 118.59(17) . . ?
C1 C6 C7 120.85(17) . . ?
C5 C6 C7 120.51(16) . . ?
N1 C7 C6 111.45(13) . . ?
O1 C8 C9 107.82(12) . . ?
O1 C8 C18 107.65(12) . . ?
C9 C8 C18 111.46(13) . . ?
C10 C9 C8 118.87(14) . . ?
C9 C10 O2 126.41(15) . . ?
C9 C10 C11 123.61(14) . . ?
O2 C10 C11 109.97(13) . . ?
N1 C11 C10 109.98(12) . . ?
N1 C11 C12 109.73(12) . . ?
C10 C11 C12 106.88(12) . . ?
O3 C12 C11 111.23(13) . . ?
O3 C12 C13 104.05(13) . . ?
C11 C12 C13 114.24(14) . . ?
O4 C13 C12 104.54(14) . . ?
O4 C14 O3 104.10(13) . . ?
O4 C14 C15 108.68(15) . . ?
O3 C14 C15 108.48(15) . . ?
O4 C14 C16 111.13(16) . . ?
O3 C14 C16 111.23(15) . . ?
C15 C14 C16 112.82(16) . . ?
C23 C18 C19 119.20(15) . . ?
C23 C18 C8 119.50(15) . . ?
C19 C18 C8 121.25(14) . . ?
C20 C19 C18 120.13(15) . . ?
C19 C20 C21 120.27(17) . . ?
C22 C21 C20 119.98(16) . . ?
C21 C22 C23 119.81(17) . . ?
C18 C23 C22 120.60(16) . . ?

loop_
_geom_bond_atom_site_label_1
_geom_bond_atom_site_label_2
_geom_bond_distance
_geom_bond_site_symmetry_2
_geom_bond_publ_flag
O1 C8 1.4401(19) . ?
O1 N1 1.4622(17) . ?
O2 C10 1.3724(18) . ?
O2 C17 1.431(2) . ?
O3 C12 1.428(2) . ?
O3 C14 1.433(2) . ?
O4 C13 1.424(2) . ?
O4 C14 1.430(2) . ?
N1 C7 1.464(2) . ?
N1 C11 1.477(2) . ?
C1 C2 1.388(3) . ?
C1 C6 1.388(3) . ?
C2 C3 1.382(4) . ?
C3 C4 1.382(4) . ?
C4 C5 1.395(3) . ?
C5 C6 1.392(3) . ?
C6 C7 1.502(2) . ?
C8 C9 1.508(2) . ?
C8 C18 1.508(2) . ?
C9 C10 1.328(2) . ?
C10 C11 1.509(2) . ?
C11 C12 1.544(2) . ?
C12 C13 1.552(2) . ?
C14 C15 1.510(3) . ?
C14 C16 1.518(3) . ?
C18 C23 1.391(2) . ?
C18 C19 1.394(2) . ?
C19 C20 1.389(3) . ?
C20 C21 1.391(3) . ?
C21 C22 1.382(3) . ?
C22 C23 1.395(3) . ?

loop_
_geom_torsion_atom_site_label_1
_geom_torsion_atom_site_label_2
_geom_torsion_atom_site_label_3
_geom_torsion_atom_site_label_4
_geom_torsion
_geom_torsion_site_symmetry_1
_geom_torsion_site_symmetry_2
_geom_torsion_site_symmetry_3
_geom_torsion_site_symmetry_4
_geom_torsion_publ_flag
C8 O1 N1 C7 165.51(12) . . . . ?
C8 O1 N1 C11 -75.57(14) . . . . ?
C6 C1 C2 C3 0.2(3) . . . . ?
C1 C2 C3 C4 -1.0(3) . . . . ?
C2 C3 C4 C5 0.6(4) . . . . ?
C3 C4 C5 C6 0.5(4) . . . . ?
C2 C1 C6 C5 0.9(3) . . . . ?
C2 C1 C6 C7 178.48(17) . . . . ?
C4 C5 C6 C1 -1.3(3) . . . . ?
C4 C5 C6 C7 -178.83(19) . . . . ?
O1 N1 C7 C6 -71.83(16) . . . . ?
C11 N1 C7 C6 171.52(13) . . . . ?
C1 C6 C7 N1 136.22(17) . . . . ?
C5 C6 C7 N1 -46.3(2) . . . . ?
N1 O1 C8 C9 64.08(14) . . . . ?
N1 O1 C8 C18 -175.55(11) . . . . ?
O1 C8 C9 C10 -23.17(19) . . . . ?
C18 C8 C9 C10 -141.11(15) . . . . ?
C8 C9 C10 O2 171.74(14) . . . . ?
C8 C9 C10 C11 -9.3(2) . . . . ?
C17 O2 C10 C9 -6.4(2) . . . . ?
C17 O2 C10 C11 174.55(14) . . . . ?
O1 N1 C11 C10 40.41(15) . . . . ?
C7 N1 C11 C10 153.39(13) . . . . ?
O1 N1 C11 C12 157.70(12) . . . . ?
C7 N1 C11 C12 -89.32(16) . . . . ?
C9 C10 C11 N1 0.3(2) . . . . ?
O2 C10 C11 N1 179.36(13) . . . . ?
C9 C10 C11 C12 -118.78(16) . . . . ?
O2 C10 C11 C12 60.30(16) . . . . ?
C14 O3 C12 C11 -148.82(13) . . . . ?
C14 O3 C12 C13 -25.37(16) . . . . ?
N1 C11 C12 O3 66.84(17) . . . . ?
C10 C11 C12 O3 -173.94(12) . . . . ?
N1 C11 C12 C13 -50.58(18) . . . . ?
C10 C11 C12 C13 68.63(17) . . . . ?
C14 O4 C13 C12 19.27(18) . . . . ?
O3 C12 C13 O4 3.81(17) . . . . ?
C11 C12 C13 O4 125.28(15) . . . . ?
C13 O4 C14 O3 -35.53(17) . . . . ?
C13 O4 C14 C15 -150.99(15) . . . . ?
C13 O4 C14 C16 84.29(18) . . . . ?
C12 O3 C14 O4 38.00(16) . . . . ?
C12 O3 C14 C15 153.60(15) . . . . ?
C12 O3 C14 C16 -81.76(17) . . . . ?
O1 C8 C18 C23 125.77(15) . . . . ?
C9 C8 C18 C23 -116.18(16) . . . . ?
O1 C8 C18 C19 -56.69(18) . . . . ?
C9 C8 C18 C19 61.36(19) . . . . ?
C23 C18 C19 C20 -0.9(3) . . . . ?
C8 C18 C19 C20 -178.43(15) . . . . ?
C18 C19 C20 C21 1.0(3) . . . . ?
C19 C20 C21 C22 0.0(3) . . . . ?
C20 C21 C22 C23 -1.1(3) . . . . ?
C19 C18 C23 C22 -0.2(2) . . . . ?
C8 C18 C23 C22 177.36(16) . . . . ?
C21 C22 C23 C18 1.2(3) . . . . ?

loop_
_cod_related_entry_id
_cod_related_entry_database
_cod_related_entry_code
1 ChemSpider 30653900
